data_7223847
loop_
_publ_author_name
'Tan, Yee Seng'
'Halim, Siti Nadiah Abdul'
'Molloy, Kieran C.'
'Sudlow, Anna L.'
'Otero-de-la-Roza, A.'
'Tiekink, Edward R. T.'

_publ_section_title
;
 Persistence of C--H&#x22EF;\p(chelate ring) interactions in the crystal
 structures of Pd(S2COR)2. The utility of Pd(S2COR)2as precursors for
 palladium sulphide materials
;
_journal_issue 7
_journal_name_full CrystEngComm
_journal_page_first 1105
_journal_paper_doi 10.1039/C5CE02126J
_journal_volume 18
_journal_year 2016
_chemical_formula_moiety 'C12 H22 O2 Pd S4'
_chemical_formula_sum 'C12 H22 O2 Pd S4'
_chemical_formula_weight 432.93
_space_group_crystal_system triclinic
_space_group_IT_number 2
_space_group_name_Hall '-P 1'
_space_group_name_H-M_alt 'P -1'
_symmetry_space_group_name_Hall '-P 1'
_symmetry_space_group_name_H-M 'P -1'
_atom_sites_solution_hydrogens geom
_audit_creation_method SHELXL-2014/7
_audit_update_record
;
2015-04-09 deposited with the CCDC.
2016-01-11 downloaded from the CCDC.
;
_cell_angle_alpha 79.690(5)
_cell_angle_beta 88.152(4)
_cell_angle_gamma 86.065(5)
_cell_formula_units_Z 1
_cell_length_a 6.2746(3)
_cell_length_b 6.3302(4)
_cell_length_c 11.4138(6)
_cell_measurement_reflns_used 1761
_cell_measurement_temperature 100(2)
_cell_measurement_theta_max 27.5120
_cell_measurement_theta_min 3.6310
_cell_volume 444.89(4)
_computing_cell_refinement 'CrysAlis PRO (Agilent, 2012)'
_computing_data_collection 'CrysAlis PRO (Agilent, 2012)'
_computing_data_reduction 'CrysAlis PRO (Agilent, 2012)'
_computing_molecular_graphics
;
ORTEP-3 for Windows (Farrugia, 2012) and DIAMOND (Brandenburg, 2006)
;
_computing_publication_material 'SHELXL (Sheldrick, 2015)'
_computing_structure_refinement 'SHELXL (Sheldrick, 2015)'
_computing_structure_solution 'SHELXT (Sheldrick, 2015)'
_diffrn_ambient_temperature 100(2)
_diffrn_detector_area_resol_mean 10.4041
_diffrn_measured_fraction_theta_full 0.998
_diffrn_measured_fraction_theta_max 0.998
_diffrn_measurement_device_type 'Agilent Technologies SuperNova Dual diffractometer with Atlas detector'
_diffrn_measurement_method '\w scan'
_diffrn_radiation_monochromator Mirror
_diffrn_radiation_source 'SuperNova (Mo) X-ray Source'
_diffrn_radiation_type MoK\a
_diffrn_radiation_wavelength 0.71073
_diffrn_reflns_av_R_equivalents 0.0224
_diffrn_reflns_av_unetI/netI 0.0384
_diffrn_reflns_laue_measured_fraction_full 0.998
_diffrn_reflns_laue_measured_fraction_max 0.998
_diffrn_reflns_limit_h_max 8
_diffrn_reflns_limit_h_min -8
_diffrn_reflns_limit_k_max 7
_diffrn_reflns_limit_k_min -8
_diffrn_reflns_limit_l_max 14
_diffrn_reflns_limit_l_min -14
_diffrn_reflns_number 3533
_diffrn_reflns_point_group_measured_fraction_full 0.998
_diffrn_reflns_point_group_measured_fraction_max 0.998
_diffrn_reflns_theta_full 27.489
_diffrn_reflns_theta_max 27.489
_diffrn_reflns_theta_min 3.255
_diffrn_standards_decay_% 0
_diffrn_standards_interval_count 0
_diffrn_standards_interval_time 0
_diffrn_standards_number 0
_exptl_absorpt_coefficient_mu 1.507
_exptl_absorpt_correction_T_max 0.832
_exptl_absorpt_correction_T_min 0.611
_exptl_absorpt_correction_type gaussian
_exptl_absorpt_process_details 'CrysAlis PRO (Agilent, 2012)'
_exptl_crystal_colour orange
_exptl_crystal_density_diffrn 1.616
_exptl_crystal_description prism
_exptl_crystal_F_000 220
_exptl_crystal_size_max 0.400
_exptl_crystal_size_mid 0.300
_exptl_crystal_size_min 0.200
_refine_diff_density_max 0.696
_refine_diff_density_min -0.393
_refine_diff_density_rms 0.090
_refine_ls_extinction_method none
_refine_ls_goodness_of_fit_ref 1.066
_refine_ls_hydrogen_treatment constr
_refine_ls_matrix_type full
_refine_ls_number_parameters 91
_refine_ls_number_reflns 2037
_refine_ls_number_restraints 0
_refine_ls_restrained_S_all 1.066
_refine_ls_R_factor_all 0.0276
_refine_ls_R_factor_gt 0.0234
_refine_ls_shift/su_max 0.000
_refine_ls_shift/su_mean 0.000
_refine_ls_structure_factor_coef Fsqd
_refine_ls_weighting_details 'w=1/[\s^2^(Fo^2^)+(0.0180P)^2^] where P=(Fo^2^+2Fc^2^)/3'
_refine_ls_weighting_scheme calc
_refine_ls_wR_factor_gt 0.0472
_refine_ls_wR_factor_ref 0.0492
_reflns_Friedel_coverage 0.000
_reflns_number_gt 1872
_reflns_number_total 2037
_reflns_threshold_expression 'I > 2\s(I)'
_cod_data_source_file c5ce02126j2.cif
_cod_data_source_block shelx
_cod_depositor_comments 'Adding full bibliography for 7223837--7223848.cif.'
_cod_database_code 7223847
_shelx_shelxl_version_number 2014/7
_shelx_space_group_comment
;
The symmetry employed for this shelxl refinement is uniquely defined
by the following loop, which should always be used as a source of
symmetry information in preference to the above space-group names.
They are only intended as comments.
;
_shelx_estimated_absorpt_t_min 0.584
_shelx_estimated_absorpt_t_max 0.753

loop_
_space_group_symop_operation_xyz
'x, y, z'
'-x, -y, -z'

loop_
_atom_site_label
_atom_site_type_symbol
_atom_site_fract_x
_atom_site_fract_y
_atom_site_fract_z
_atom_site_U_iso_or_equiv
_atom_site_adp_type
_atom_site_occupancy
_atom_site_site_symmetry_order
_atom_site_calc_flag
_atom_site_refinement_flags_posn
_atom_site_refinement_flags_adp
_atom_site_refinement_flags_occupancy
Pd Pd 0.5000 0.5000 0.5000 0.01293(8) Uani 1 2 d S . P
S1 S 0.25656(8) 0.68134(8) 0.36237(5) 0.01765(12) Uani 1 1 d . . .
S2 S 0.28730(8) 0.23407(8) 0.46139(5) 0.01595(12) Uani 1 1 d . . .
O1 O -0.0126(2) 0.4244(2) 0.30734(13) 0.0174(3) Uani 1 1 d . . .
C1 C 0.1542(3) 0.4380(3) 0.37015(18) 0.0136(4) Uani 1 1 d . . .
C2 C -0.1056(3) 0.2165(3) 0.31149(18) 0.0163(4) Uani 1 1 d . . .
H2A H -0.2313 0.2053 0.3665 0.020 Uiso 1 1 calc R U .
H2B H 0.0008 0.0976 0.3409 0.020 Uiso 1 1 calc R U .
C3 C -0.1727(3) 0.2004(3) 0.18613(18) 0.0149(4) Uani 1 1 d . . .
C4 C -0.3349(3) 0.3848(4) 0.1395(2) 0.0224(5) Uani 1 1 d . . .
H4A H -0.2685 0.5222 0.1333 0.034 Uiso 1 1 calc R U .
H4B H -0.4583 0.3822 0.1945 0.034 Uiso 1 1 calc R U .
H4C H -0.3821 0.3685 0.0608 0.034 Uiso 1 1 calc R U .
C5 C -0.2754(3) -0.0144(4) 0.1969(2) 0.0231(5) Uani 1 1 d . . .
H5A H -0.1718 -0.1319 0.2287 0.035 Uiso 1 1 calc R U .
H5B H -0.3200 -0.0334 0.1181 0.035 Uiso 1 1 calc R U .
H5C H -0.4004 -0.0156 0.2507 0.035 Uiso 1 1 calc R U .
C6 C 0.0256(3) 0.2055(4) 0.1039(2) 0.0263(5) Uani 1 1 d . . .
H6A H 0.1275 0.0857 0.1349 0.040 Uiso 1 1 calc R U .
H6B H 0.0925 0.3419 0.1006 0.040 Uiso 1 1 calc R U .
H6C H -0.0164 0.1920 0.0237 0.040 Uiso 1 1 calc R U .

loop_
_atom_site_aniso_label
_atom_site_aniso_U_11
_atom_site_aniso_U_22
_atom_site_aniso_U_33
_atom_site_aniso_U_23
_atom_site_aniso_U_13
_atom_site_aniso_U_12
Pd 0.01161(12) 0.01070(12) 0.01623(13) -0.00130(9) -0.00169(8) -0.00102(8)
S1 0.0180(3) 0.0101(3) 0.0244(3) -0.0006(2) -0.0070(2) -0.0019(2)
S2 0.0166(3) 0.0116(3) 0.0189(3) 0.0007(2) -0.0044(2) -0.0020(2)
O1 0.0203(7) 0.0108(8) 0.0214(8) -0.0019(6) -0.0074(6) -0.0027(6)
C1 0.0142(10) 0.0131(11) 0.0134(10) -0.0030(8) 0.0028(8) 0.0007(8)
C2 0.0184(10) 0.0113(11) 0.0193(11) -0.0011(9) -0.0024(8) -0.0060(8)
C3 0.0176(10) 0.0122(11) 0.0149(11) -0.0018(9) -0.0018(8) -0.0010(8)
C4 0.0250(11) 0.0173(12) 0.0240(12) -0.0004(10) -0.0084(9) 0.0004(9)
C5 0.0284(12) 0.0169(12) 0.0245(12) -0.0020(10) -0.0076(10) -0.0063(10)
C6 0.0295(12) 0.0255(14) 0.0246(13) -0.0071(11) 0.0070(10) -0.0025(10)

loop_
_atom_type_symbol
_atom_type_description
_atom_type_scat_dispersion_real
_atom_type_scat_dispersion_imag
_atom_type_scat_source
C C 0.0033 0.0016 'International Tables Vol C Tables 4.2.6.8 and 6.1.1.4'
H H 0.0000 0.0000 'International Tables Vol C Tables 4.2.6.8 and 6.1.1.4'
O O 0.0106 0.0060 'International Tables Vol C Tables 4.2.6.8 and 6.1.1.4'
S S 0.1246 0.1234 'International Tables Vol C Tables 4.2.6.8 and 6.1.1.4'
Pd Pd -0.9988 1.0072 'International Tables Vol C Tables 4.2.6.8 and 6.1.1.4'

loop_
_exptl_crystal_face_index_h
_exptl_crystal_face_index_k
_exptl_crystal_face_index_l
_exptl_crystal_face_perp_dist
_exptl_oxdiff_crystal_face_indexfrac_h
_exptl_oxdiff_crystal_face_indexfrac_k
_exptl_oxdiff_crystal_face_indexfrac_l
_exptl_oxdiff_crystal_face_x
_exptl_oxdiff_crystal_face_y
_exptl_oxdiff_crystal_face_z
-1 0 -16 0.0649 -0.9661 -0.0242 -16.0403 0.5554 0.5273 0.6684
1 5 15 0.1409 0.9797 5.0093 15.0167 -0.8644 -0.0507 -0.5336
6 6 7 0.1857 5.9944 5.9986 6.9979 -0.9397 -0.0470 0.2477
1 0 16 0.0863 0.9661 0.0242 16.0403 -0.5554 -0.5273 -0.6684
1 -2 15 0.1180 1.2675 -1.7599 14.7997 -0.4103 -0.6705 -0.6181
7 0 -10 0.1055 7.0149 -0.0094 -10.0174 -0.0480 -0.1550 1.0132
9 0 -1 0.1334 8.9947 0.0053 -0.9932 -0.4349 -0.5430 0.7495
6 -6 3 0.2011 6.0273 -5.5730 2.9988 -0.0257 -0.9715 0.2357
0 -5 11 0.1423 -0.0342 -4.9704 11.0482 -0.0058 -0.7665 -0.6014
-6 -1 11 0.1033 -6.0201 -0.9857 11.0251 0.0327 -0.0271 -0.9994
0 9 1 0.1779 0.0186 8.9773 0.9643 -0.6442 0.7768 0.1120
0 -9 1 0.2137 -0.0228 -8.9743 1.0406 0.5813 -0.8347 -0.2053
1 0 16 0.0884 0.9661 0.0242 16.0403 -0.5554 -0.5273 -0.6684

loop_
_geom_angle_atom_site_label_1
_geom_angle_atom_site_label_2
_geom_angle_atom_site_label_3
_geom_angle
_geom_angle_site_symmetry_1
_geom_angle_site_symmetry_3
S1 Pd S1 180.00(2) 2_666 .
S1 Pd S2 75.624(19) 2_666 2_666
S1 Pd S2 104.376(19) . 2_666
S1 Pd S2 104.376(19) 2_666 .
S1 Pd S2 75.624(19) . .
S2 Pd S2 180.0 2_666 .
C1 S1 Pd 85.10(7) . .
C1 S2 Pd 84.87(7) . .
C1 O1 C2 120.39(17) . .
O1 C1 S1 118.77(16) . .
O1 C1 S2 126.86(16) . .
S1 C1 S2 114.37(12) . .
O1 C2 C3 108.64(17) . .
O1 C2 H2A 110.0 . .
C3 C2 H2A 110.0 . .
O1 C2 H2B 110.0 . .
C3 C2 H2B 110.0 . .
H2A C2 H2B 108.3 . .
C4 C3 C2 110.31(16) . .
C4 C3 C5 109.81(17) . .
C2 C3 C5 106.25(17) . .
C4 C3 C6 110.56(19) . .
C2 C3 C6 109.21(17) . .
C5 C3 C6 110.62(16) . .
C3 C4 H4A 109.5 . .
C3 C4 H4B 109.5 . .
H4A C4 H4B 109.5 . .
C3 C4 H4C 109.5 . .
H4A C4 H4C 109.5 . .
H4B C4 H4C 109.5 . .
C3 C5 H5A 109.5 . .
C3 C5 H5B 109.5 . .
H5A C5 H5B 109.5 . .
C3 C5 H5C 109.5 . .
H5A C5 H5C 109.5 . .
H5B C5 H5C 109.5 . .
C3 C6 H6A 109.5 . .
C3 C6 H6B 109.5 . .
H6A C6 H6B 109.5 . .
C3 C6 H6C 109.5 . .
H6A C6 H6C 109.5 . .
H6B C6 H6C 109.5 . .

loop_
_geom_bond_atom_site_label_1
_geom_bond_atom_site_label_2
_geom_bond_distance
_geom_bond_site_symmetry_2
Pd S1 2.3210(6) 2_666
Pd S1 2.3211(6) .
Pd S2 2.3283(5) 2_666
Pd S2 2.3283(5) .
S1 C1 1.696(2) .
S2 C1 1.696(2) .
O1 C1 1.304(2) .
O1 C2 1.468(2) .
C2 C3 1.527(3) .
C2 H2A 0.9900 .
C2 H2B 0.9900 .
C3 C4 1.527(3) .
C3 C5 1.528(3) .
C3 C6 1.533(3) .
C4 H4A 0.9800 .
C4 H4B 0.9800 .
C4 H4C 0.9800 .
C5 H5A 0.9800 .
C5 H5B 0.9800 .
C5 H5C 0.9800 .
C6 H6A 0.9800 .
C6 H6B 0.9800 .
C6 H6C 0.9800 .

loop_
_geom_torsion_atom_site_label_1
_geom_torsion_atom_site_label_2
_geom_torsion_atom_site_label_3
_geom_torsion_atom_site_label_4
_geom_torsion
C2 O1 C1 S1 179.87(12)
C2 O1 C1 S2 0.3(2)
Pd S1 C1 O1 178.59(14)
Pd S1 C1 S2 -1.81(9)
Pd S2 C1 O1 -178.64(16)
Pd S2 C1 S1 1.81(9)
C1 O1 C2 C3 -140.53(16)
O1 C2 C3 C4 -59.0(2)
O1 C2 C3 C5 -177.92(15)
O1 C2 C3 C6 62.7(2)
